data_4109514
loop_
_publ_author_name
'Sergio Abad'
'Francisco Bosc\'a'
'Luis R. Domingo'
'Salvador Gil'
'Uwe Pischel'
'Miguel A. Miranda'

_publ_contact_author_address 'Avda. de los Naranjos s/n. 46022. Valencia. Spain'
_publ_contact_author_email mmiranda@qim.upv.es
_publ_contact_author_fax 0034963877809
_publ_contact_author_name 'Miguel. A. Miranda'
_publ_contact_author_phone 0034963877807
_publ_section_title
;
 Triplet Reactivity and Regio-/Stereoselectivity in the Macrocyclization
 of Diastereomeric Ketoprofen-Quencher Conjugates via Remote Hydrogen
 Abstractions
;
_journal_name_full 'Journal of the American Chemical Society'
_journal_page_first 7407
_journal_page_last 7420
_journal_paper_doi 10.1021/ja0712827
_journal_volume 129
_journal_year 2007
_chemical_absolute_configuration rm
_chemical_compound_source 'synthesis as described'
_chemical_formula_moiety 'C27 H27 N1 O4'
_chemical_formula_sum 'C27 H27 N O4'
_chemical_formula_weight 429.5
_chemical_name_systematic
;
 ?
;
_space_group_IT_number 4
_symmetry_cell_setting monoclinic
_symmetry_Int_Tables_number 4
_symmetry_space_group_name_Hall 'P 2yb'
_symmetry_space_group_name_H-M 'P 1 21 1'
_atom_sites_solution_hydrogens geom
_atom_sites_solution_primary direct
_atom_sites_solution_secondary difmap
_audit_conform_dict_location ftp://ftp.iucr.org/pub/cif_core.dic
_audit_conform_dict_name cif_core.dic
_audit_conform_dict_version 2.3
_audit_creation_date 2006-07-05T20:59:41-00:00
_audit_creation_method 'WinGX routine CIF_UPDATE'
_cell_angle_alpha 90
_cell_angle_beta 112.823(2)
_cell_angle_gamma 90
_cell_formula_units_Z 2
_cell_length_a 9.1634(5)
_cell_length_b 10.9182(6)
_cell_length_c 11.5433(6)
_cell_measurement_reflns_used 2597
_cell_measurement_temperature 100(2)
_cell_measurement_theta_max 23.6285
_cell_measurement_theta_min 2.4285
_cell_measurement_wavelength 0.71073
_cell_volume 1064.46(10)
_computing_cell_refinement 'Bruker SMART'
_computing_data_collection 'Bruker SMART'
_computing_data_reduction 'Bruker SAINT'
_computing_molecular_graphics 'Ortep-3 for Windows (Farrugia, 1997)'
_computing_publication_material 'WinGX publication routines (Farrugia, 1999)'
_computing_structure_refinement 'SHELXL-97 (Sheldrick, 1997)'
_computing_structure_solution Sir97
_diffrn_ambient_temperature 100(2)
_diffrn_measured_fraction_theta_full 1
_diffrn_measured_fraction_theta_max 1
_diffrn_measurement_device_type 'BrukerAXS ApexII-CCD area detector '
_diffrn_measurement_method 'phi and omega scans'
_diffrn_radiation_monochromator graphite
_diffrn_radiation_probe x-ray
_diffrn_radiation_source 'sealed tube'
_diffrn_radiation_type MoK\a
_diffrn_radiation_wavelength 0.71073
_diffrn_reflns_av_R_equivalents 0.0878
_diffrn_reflns_av_unetI/netI 0.0774
_diffrn_reflns_limit_h_max 10
_diffrn_reflns_limit_h_min -11
_diffrn_reflns_limit_k_max 13
_diffrn_reflns_limit_k_min 0
_diffrn_reflns_limit_l_max 14
_diffrn_reflns_limit_l_min 0
_diffrn_reflns_number 2306
_diffrn_reflns_theta_full 26.41
_diffrn_reflns_theta_max 26.41
_diffrn_reflns_theta_min 1.91
_exptl_absorpt_coefficient_mu 0.09
_exptl_absorpt_correction_T_max 1
_exptl_absorpt_correction_T_min 0.913828
_exptl_absorpt_correction_type multi-scan
_exptl_absorpt_process_details 'BRUKER SADABS'
_exptl_crystal_colour colourless
_exptl_crystal_density_diffrn 1.34
_exptl_crystal_description prism
_exptl_crystal_F_000 456
_exptl_crystal_size_max 0.11
_exptl_crystal_size_mid 0.05
_exptl_crystal_size_min 0.04
_refine_diff_density_max 0.249
_refine_diff_density_min -0.279
_refine_diff_density_rms 0.058
_refine_ls_abs_structure_details 'Flack H D (1983), Acta Cryst. A39, 876-881'
_refine_ls_abs_structure_Flack 0.7(16)
_refine_ls_extinction_method none
_refine_ls_goodness_of_fit_ref 0.993
_refine_ls_hydrogen_treatment constr
_refine_ls_matrix_type full
_refine_ls_number_parameters 292
_refine_ls_number_reflns 2306
_refine_ls_number_restraints 1
_refine_ls_restrained_S_all 0.993
_refine_ls_R_factor_all 0.0737
_refine_ls_R_factor_gt 0.0487
_refine_ls_shift/su_max 0
_refine_ls_shift/su_mean 0
_refine_ls_structure_factor_coef Fsqd
_refine_ls_weighting_details 'calc w=1/[\s^2^(Fo^2^)+(0.0461P)^2^+0.0000P] where P=(Fo^2^+2Fc^2^)/3'
_refine_ls_weighting_scheme calc
_refine_ls_wR_factor_gt 0.0852
_refine_ls_wR_factor_ref 0.0921
_reflns_number_gt 1697
_reflns_number_total 2306
_reflns_threshold_expression >2sigma(I)
_cod_data_source_file ja0712827si20070227_041713.cif
_cod_data_source_block sa10si2n
_cod_original_sg_symbol_H-M 'P 21'
_cod_original_formula_sum 'C27 H27 N1 O4'
_cod_database_code 4109514

loop_
_symmetry_equiv_pos_as_xyz
'x, y, z'
'-x, y+1/2, -z'

loop_
_atom_site_label
_atom_site_type_symbol
_atom_site_fract_x
_atom_site_fract_y
_atom_site_fract_z
_atom_site_U_iso_or_equiv
_atom_site_adp_type
_atom_site_occupancy
_atom_site_symmetry_multiplicity
_atom_site_calc_flag
_atom_site_refinement_flags
C1 C 1.1310(4) 0.2937(3) 0.8074(3) 0.0155(9) Uani 1 1 d .
H1 H 1.2196 0.3495 0.8494 0.019 Uiso 1 1 calc R
C2 C 1.1909(4) 0.1630(4) 0.8414(4) 0.0224(9) Uani 1 1 d .
H2A H 1.2294 0.1526 0.9308 0.034 Uiso 1 1 calc R
H2B H 1.2751 0.1476 0.8134 0.034 Uiso 1 1 calc R
H2C H 1.1058 0.1065 0.8013 0.034 Uiso 1 1 calc R
C3 C 1.0006(4) 0.3240(3) 0.8520(3) 0.0135(8) Uani 1 1 d .
O4 O 0.9279(3) 0.2526(2) 0.8886(2) 0.0201(6) Uani 1 1 d .
O5 O 0.9685(3) 0.4463(2) 0.8413(2) 0.0139(6) Uani 1 1 d .
C6 C 0.8313(4) 0.4862(4) 0.8653(3) 0.0156(8) Uani 1 1 d .
H6A H 0.8461 0.5709 0.8928 0.019 Uiso 1 1 calc R
H6B H 0.8236 0.4373 0.9329 0.019 Uiso 1 1 calc R
C7 C 0.6779(4) 0.4751(3) 0.7509(3) 0.0142(8) Uani 1 1 d .
O8 O 0.5530(3) 0.5042(2) 0.7605(2) 0.0183(6) Uani 1 1 d .
N9 N 0.6886(3) 0.4332(3) 0.6457(3) 0.0146(7) Uani 1 1 d .
H9 H 0.7797 0.4335 0.6405 0.018 Uiso 1 1 calc R
C10 C 0.5532(4) 0.3872(4) 0.5398(3) 0.0147(8) Uani 1 1 d .
H10A H 0.4593 0.4288 0.539 0.018 Uiso 1 1 calc R
H10B H 0.5411 0.3009 0.5539 0.018 Uiso 1 1 calc R
C11 C 0.5588(4) 0.4014(3) 0.4077(3) 0.0126(8) Uani 1 1 d .
C12 C 0.6153(4) 0.5324(3) 0.4001(3) 0.0152(8) Uani 1 1 d .
H12A H 0.544 0.5898 0.4135 0.023 Uiso 1 1 calc R
H12B H 0.6174 0.5457 0.3186 0.023 Uiso 1 1 calc R
H12C H 0.7196 0.5436 0.4634 0.023 Uiso 1 1 calc R
C13 C 0.3842(4) 0.3833(3) 0.3196(3) 0.0126(8) Uani 1 1 d .
C14 C 0.3021(4) 0.2771(3) 0.3283(3) 0.0146(8) Uani 1 1 d .
H14 H 0.3573 0.2146 0.3822 0.018 Uiso 1 1 calc R
C15 C 0.1414(4) 0.2632(3) 0.2591(3) 0.0157(8) Uani 1 1 d .
H15 H 0.0896 0.193 0.2684 0.019 Uiso 1 1 calc R
C16 C 0.0581(4) 0.3535(3) 0.1763(3) 0.0174(9) Uani 1 1 d .
H16 H -0.0493 0.3436 0.1282 0.021 Uiso 1 1 calc R
C17 C 0.1355(4) 0.4590(4) 0.1653(3) 0.0173(9) Uani 1 1 d .
H17 H 0.0799 0.5203 0.1098 0.021 Uiso 1 1 calc R
C18 C 0.2957(4) 0.4734(3) 0.2369(3) 0.0134(8) Uani 1 1 d .
H18 H 0.3455 0.5454 0.2294 0.016 Uiso 1 1 calc R
C19 C 0.6707(4) 0.2995(3) 0.3827(3) 0.0122(8) Uani 1 1 d .
O20 O 0.6362(3) 0.1827(2) 0.4249(2) 0.0132(6) Uani 1 1 d .
H20 H 0.5761 0.1437 0.3645 0.02 Uiso 1 1 calc R
C21 C 0.6508(4) 0.2866(3) 0.2433(3) 0.0132(8) Uani 1 1 d .
C22 C 0.7223(4) 0.1839(3) 0.2148(4) 0.0155(8) Uani 1 1 d .
H22 H 0.777 0.1289 0.2783 0.019 Uiso 1 1 calc R
C23 C 0.7133(4) 0.1628(3) 0.0938(3) 0.0175(9) Uani 1 1 d .
H23 H 0.7605 0.0936 0.0766 0.021 Uiso 1 1 calc R
C24 C 0.6340(4) 0.2446(4) -0.0014(4) 0.0195(9) Uani 1 1 d .
H24 H 0.6268 0.2302 -0.0828 0.023 Uiso 1 1 calc R
C25 C 0.5660(4) 0.3473(4) 0.0253(3) 0.0174(9) Uani 1 1 d .
H25 H 0.5148 0.4035 -0.0381 0.021 Uiso 1 1 calc R
C26 C 0.5733(4) 0.3678(3) 0.1468(3) 0.0144(8) Uani 1 1 d .
H26 H 0.5254 0.4371 0.1631 0.017 Uiso 1 1 calc R
C27 C 0.8455(4) 0.3266(3) 0.4634(3) 0.0114(8) Uani 1 1 d .
C28 C 0.9171(4) 0.2821(3) 0.5862(3) 0.0131(8) Uani 1 1 d .
H28 H 0.8632 0.2257 0.6153 0.016 Uiso 1 1 calc R
C29 C 1.0672(4) 0.3207(3) 0.6655(3) 0.0136(8) Uani 1 1 d .
C31 C 1.0895(4) 0.4336(3) 0.4940(3) 0.0163(8) Uani 1 1 d .
H31 H 1.1491 0.4805 0.4611 0.02 Uiso 1 1 calc R
C32 C 0.9350(4) 0.4020(3) 0.4192(3) 0.0160(9) Uani 1 1 d .
H32 H 0.89 0.432 0.3375 0.019 Uiso 1 1 calc R
C30 C 1.1546(4) 0.3950(3) 0.6175(3) 0.0157(8) Uani 1 1 d .
H30 H 1.2568 0.4185 0.6689 0.019 Uiso 1 1 calc R

loop_
_atom_site_aniso_label
_atom_site_aniso_U_11
_atom_site_aniso_U_22
_atom_site_aniso_U_33
_atom_site_aniso_U_23
_atom_site_aniso_U_13
_atom_site_aniso_U_12
C1 0.0086(18) 0.020(2) 0.017(2) -0.0042(17) 0.0035(16) -0.0010(15)
C2 0.018(2) 0.026(2) 0.024(2) 0.001(2) 0.0090(18) 0.0093(19)
C3 0.0148(19) 0.015(2) 0.0075(19) -0.0002(16) 0.0013(16) 0.0003(16)
O4 0.0253(15) 0.0152(14) 0.0272(16) -0.0004(12) 0.0185(13) -0.0004(12)
O5 0.0116(13) 0.0140(14) 0.0156(13) -0.0015(11) 0.0048(11) 0.0007(11)
C6 0.017(2) 0.016(2) 0.016(2) -0.0013(17) 0.0087(17) 0.0020(16)
C7 0.013(2) 0.0127(19) 0.015(2) 0.0024(16) 0.0039(16) 0.0006(16)
O8 0.0167(14) 0.0238(16) 0.0158(14) 0.0025(12) 0.0077(12) 0.0044(12)
N9 0.0100(15) 0.0230(18) 0.0096(15) 0.0005(14) 0.0025(12) -0.0005(14)
C10 0.0147(19) 0.017(2) 0.0133(18) -0.0007(17) 0.0064(16) -0.0014(16)
C11 0.0105(18) 0.015(2) 0.0118(18) -0.0016(16) 0.0032(15) 0.0014(15)
C12 0.014(2) 0.014(2) 0.017(2) -0.0019(17) 0.0050(17) 0.0007(16)
C13 0.0160(19) 0.0130(19) 0.0100(18) -0.0050(17) 0.0064(15) -0.0005(16)
C14 0.0141(19) 0.014(2) 0.0141(19) 0.0000(16) 0.0041(16) 0.0034(16)
C15 0.015(2) 0.014(2) 0.019(2) -0.0008(17) 0.0080(17) -0.0014(16)
C16 0.0130(19) 0.020(2) 0.017(2) -0.0021(18) 0.0033(17) 0.0017(16)
C17 0.017(2) 0.023(2) 0.0111(19) 0.0015(18) 0.0045(16) 0.0050(18)
C18 0.0154(19) 0.0123(19) 0.0150(19) -0.0006(16) 0.0086(16) -0.0017(15)
C19 0.0108(18) 0.0124(19) 0.0136(19) 0.0008(16) 0.0050(15) 0.0008(15)
O20 0.0120(13) 0.0112(13) 0.0146(14) -0.0006(11) 0.0030(11) -0.0049(10)
C21 0.0088(18) 0.017(2) 0.0105(19) -0.0027(17) 0.0006(15) -0.0038(15)
C22 0.0128(19) 0.012(2) 0.022(2) -0.0005(17) 0.0072(17) -0.0018(16)
C23 0.0158(19) 0.018(2) 0.022(2) -0.0067(19) 0.0115(18) -0.0001(17)
C24 0.0128(19) 0.032(2) 0.013(2) -0.0061(19) 0.0053(17) -0.0096(18)
C25 0.0116(19) 0.024(2) 0.014(2) 0.0009(18) 0.0029(17) -0.0025(17)
C26 0.0148(19) 0.016(2) 0.0109(18) -0.0001(17) 0.0032(16) -0.0017(16)
C27 0.0100(17) 0.0115(19) 0.0152(18) -0.0013(16) 0.0076(15) 0.0022(15)
C28 0.0143(19) 0.0139(19) 0.0142(19) 0.0022(16) 0.0090(16) 0.0018(15)
C29 0.0114(19) 0.015(2) 0.015(2) -0.0018(16) 0.0059(16) 0.0004(16)
C31 0.0152(19) 0.016(2) 0.022(2) -0.0017(17) 0.0115(17) -0.0031(17)
C32 0.020(2) 0.017(2) 0.0131(18) 0.0009(17) 0.0079(17) 0.0024(16)
C30 0.015(2) 0.017(2) 0.0153(19) -0.0016(17) 0.0056(16) 0.0005(16)

loop_
_atom_type_symbol
_atom_type_description
_atom_type_scat_dispersion_real
_atom_type_scat_dispersion_imag
_atom_type_scat_source
C C 0.0033 0.0016 'International Tables Vol C Tables 4.2.6.8 and 6.1.1.4'
H H 0 0 'International Tables Vol C Tables 4.2.6.8 and 6.1.1.4'
N N 0.0061 0.0033 'International Tables Vol C Tables 4.2.6.8 and 6.1.1.4'
O O 0.0106 0.006 'International Tables Vol C Tables 4.2.6.8 and 6.1.1.4'

loop_
_geom_angle_atom_site_label_1
_geom_angle_atom_site_label_2
_geom_angle_atom_site_label_3
_geom_angle
C3 C1 C2 111.8(3)
C3 C1 C29 107.3(3)
C2 C1 C29 113.8(3)
C3 C1 H1 107.9
C2 C1 H1 107.9
C29 C1 H1 107.9
C1 C2 H2A 109.5
C1 C2 H2B 109.5
H2A C2 H2B 109.5
C1 C2 H2C 109.5
H2A C2 H2C 109.5
H2B C2 H2C 109.5
O4 C3 O5 122.5(3)
O4 C3 C1 126.6(3)
O5 C3 C1 110.8(3)
C3 O5 C6 116.6(3)
O5 C6 C7 112.9(3)
O5 C6 H6A 109
C7 C6 H6A 109
O5 C6 H6B 109
C7 C6 H6B 109
H6A C6 H6B 107.8
O8 C7 N9 124.6(3)
O8 C7 C6 118.7(3)
N9 C7 C6 116.7(3)
C7 N9 C10 122.9(3)
C7 N9 H9 118.5
C10 N9 H9 118.5
N9 C10 C11 116.7(3)
N9 C10 H10A 108.1
C11 C10 H10A 108.1
N9 C10 H10B 108.1
C11 C10 H10B 108.1
H10A C10 H10B 107.3
C12 C11 C13 111.6(3)
C12 C11 C10 106.9(3)
C13 C11 C10 102.4(3)
C12 C11 C19 112.4(3)
C13 C11 C19 111.2(3)
C10 C11 C19 111.9(3)
C11 C12 H12A 109.5
C11 C12 H12B 109.5
H12A C12 H12B 109.5
C11 C12 H12C 109.5
H12A C12 H12C 109.5
H12B C12 H12C 109.5
C18 C13 C14 116.5(3)
C18 C13 C11 122.8(3)
C14 C13 C11 120.4(3)
C15 C14 C13 121.8(3)
C15 C14 H14 119.1
C13 C14 H14 119.1
C16 C15 C14 120.0(3)
C16 C15 H15 120
C14 C15 H15 120
C15 C16 C17 119.5(3)
C15 C16 H16 120.2
C17 C16 H16 120.2
C16 C17 C18 120.1(3)
C16 C17 H17 119.9
C18 C17 H17 119.9
C17 C18 C13 122.0(3)
C17 C18 H18 119
C13 C18 H18 119
O20 C19 C27 106.2(3)
O20 C19 C21 108.5(3)
C27 C19 C21 108.8(3)
O20 C19 C11 108.1(3)
C27 C19 C11 110.1(3)
C21 C19 C11 114.9(3)
C19 O20 H20 109.5
C26 C21 C22 117.6(3)
C26 C21 C19 126.4(3)
C22 C21 C19 116.0(3)
C23 C22 C21 121.3(3)
C23 C22 H22 119.3
C21 C22 H22 119.3
C24 C23 C22 120.1(3)
C24 C23 H23 120
C22 C23 H23 120
C25 C24 C23 119.5(3)
C25 C24 H24 120.2
C23 C24 H24 120.2
C24 C25 C26 120.4(4)
C24 C25 H25 119.8
C26 C25 H25 119.8
C21 C26 C25 121.0(3)
C21 C26 H26 119.5
C25 C26 H26 119.5
C32 C27 C28 117.8(3)
C32 C27 C19 121.0(3)
C28 C27 C19 121.1(3)
C29 C28 C27 121.2(3)
C29 C28 H28 119.4
C27 C28 H28 119.4
C28 C29 C30 119.2(3)
C28 C29 C1 120.9(3)
C30 C29 C1 119.6(3)
C30 C31 C32 119.6(3)
C30 C31 H31 120.2
C32 C31 H31 120.2
C31 C32 C27 121.6(3)
C31 C32 H32 119.2
C27 C32 H32 119.2
C31 C30 C29 120.2(3)
C31 C30 H30 119.9
C29 C30 H30 119.9

loop_
_geom_bond_atom_site_label_1
_geom_bond_atom_site_label_2
_geom_bond_distance
C1 C3 1.509(5)
C1 C2 1.524(5)
C1 C29 1.538(5)
C1 H1 0.98
C2 H2A 0.96
C2 H2B 0.96
C2 H2C 0.96
C3 O4 1.204(4)
C3 O5 1.363(4)
O5 C6 1.456(4)
C6 C7 1.515(5)
C6 H6A 0.97
C6 H6B 0.97
C7 O8 1.234(4)
C7 N9 1.336(4)
N9 C10 1.452(4)
N9 H9 0.86
C10 C11 1.553(5)
C10 H10A 0.97
C10 H10B 0.97
C11 C12 1.535(5)
C11 C13 1.540(5)
C11 C19 1.614(5)
C12 H12A 0.96
C12 H12B 0.96
C12 H12C 0.96
C13 C18 1.391(5)
C13 C14 1.407(5)
C14 C15 1.385(5)
C14 H14 0.93
C15 C16 1.379(5)
C15 H15 0.93
C16 C17 1.383(5)
C16 H16 0.93
C17 C18 1.386(5)
C17 H17 0.93
C18 H18 0.93
C19 O20 1.444(4)
C19 C27 1.537(5)
C19 C21 1.553(5)
O20 H20 0.82
C21 C26 1.385(5)
C21 C22 1.401(5)
C22 C23 1.385(5)
C22 H22 0.93
C23 C24 1.383(5)
C23 H23 0.93
C24 C25 1.374(5)
C24 H24 0.93
C25 C26 1.396(5)
C25 H25 0.93
C26 H26 0.93
C27 C32 1.391(5)
C27 C28 1.398(5)
C28 C29 1.390(5)
C28 H28 0.93
C29 C30 1.396(5)
C31 C30 1.382(5)
C31 C32 1.386(5)
C31 H31 0.93
C32 H32 0.93
C30 H30 0.93

loop_
_geom_torsion_atom_site_label_1
_geom_torsion_atom_site_label_2
_geom_torsion_atom_site_label_3
_geom_torsion_atom_site_label_4
_geom_torsion
C2 C1 C3 O4 -13.4(5)
C29 C1 C3 O4 112.0(4)
C2 C1 C3 O5 169.0(3)
C29 C1 C3 O5 -65.6(4)
O4 C3 O5 C6 -5.6(5)
C1 C3 O5 C6 172.1(3)
C3 O5 C6 C7 -84.5(4)
O5 C6 C7 O8 178.7(3)
O5 C6 C7 N9 -0.9(5)
O8 C7 N9 C10 -16.4(6)
C6 C7 N9 C10 163.2(3)
C7 N9 C10 C11 151.0(3)
N9 C10 C11 C12 -45.4(4)
N9 C10 C11 C13 -162.8(3)
N9 C10 C11 C19 78.0(4)
C12 C11 C13 C18 4.8(5)
C10 C11 C13 C18 118.8(3)
C19 C11 C13 C18 -121.6(3)
C12 C11 C13 C14 -168.9(3)
C10 C11 C13 C14 -55.0(4)
C19 C11 C13 C14 64.7(4)
C18 C13 C14 C15 -0.4(5)
C11 C13 C14 C15 173.7(3)
C13 C14 C15 C16 1.7(6)
C14 C15 C16 C17 -1.5(5)
C15 C16 C17 C18 0.2(5)
C16 C17 C18 C13 1.1(5)
C14 C13 C18 C17 -0.9(5)
C11 C13 C18 C17 -174.9(3)
C12 C11 C19 O20 164.5(3)
C13 C11 C19 O20 -69.5(3)
C10 C11 C19 O20 44.3(4)
C12 C11 C19 C27 48.9(4)
C13 C11 C19 C27 174.9(3)
C10 C11 C19 C27 -71.3(3)
C12 C11 C19 C21 -74.2(4)
C13 C11 C19 C21 51.8(4)
C10 C11 C19 C21 165.6(3)
O20 C19 C21 C26 134.8(3)
C27 C19 C21 C26 -110.1(4)
C11 C19 C21 C26 13.7(5)
O20 C19 C21 C22 -46.9(4)
C27 C19 C21 C22 68.2(4)
C11 C19 C21 C22 -168.0(3)
C26 C21 C22 C23 -1.3(5)
C19 C21 C22 C23 -179.7(3)
C21 C22 C23 C24 0.8(5)
C22 C23 C24 C25 0.7(5)
C23 C24 C25 C26 -1.5(5)
C22 C21 C26 C25 0.5(5)
C19 C21 C26 C25 178.7(3)
C24 C25 C26 C21 1.0(5)
O20 C19 C27 C32 154.2(3)
C21 C19 C27 C32 37.6(4)
C11 C19 C27 C32 -89.0(4)
O20 C19 C27 C28 -29.5(4)
C21 C19 C27 C28 -146.1(3)
C11 C19 C27 C28 87.3(4)
C32 C27 C28 C29 5.8(5)
C19 C27 C28 C29 -170.6(3)
C27 C28 C29 C30 -6.9(5)
C27 C28 C29 C1 166.9(3)
C3 C1 C29 C28 -45.6(4)
C2 C1 C29 C28 78.6(4)
C3 C1 C29 C30 128.1(3)
C2 C1 C29 C30 -107.7(4)
C30 C31 C32 C27 -3.5(5)
C28 C27 C32 C31 -0.6(5)
C19 C27 C32 C31 175.8(3)
C32 C31 C30 C29 2.4(5)
C28 C29 C30 C31 2.7(5)
C1 C29 C30 C31 -171.2(3)
